data_4348212
loop_
_publ_author_name
'Sun, Libo'
'Pan, Qinhe'
'Liang, Zhiqiang'
'Yu, Jihong'

_publ_section_title
;
 Four-connected metal--organic frameworks constructed by tetracarboxylate
 acid-based ligands
;
_journal_issue 6
_journal_name_full 'Inorganic Chemistry Frontiers'
_journal_page_first 478
_journal_paper_doi 10.1039/c4qi00047a
_journal_volume 1
_journal_year 2014
_chemical_formula_sum 'C33 H34 Mn2 N4 O11'
_chemical_formula_weight 772.52
_space_group_IT_number 161
_space_group_name_Hall 'R 3 -2"c'
_space_group_name_H-M_alt 'R 3 c :H'
_symmetry_cell_setting hexagonal
_symmetry_space_group_name_H-M 'R 3 c :H'
_atom_sites_solution_hydrogens geom
_atom_sites_solution_primary direct
_atom_sites_solution_secondary difmap
_audit_creation_method SHELXL-97
_cell_angle_alpha 90.00
_cell_angle_beta 90.00
_cell_angle_gamma 120.00
_cell_formula_units_Z 18
_cell_length_a 38.9881(10)
_cell_length_b 38.9881(10)
_cell_length_c 22.2962(11)
_cell_measurement_temperature 296(2)
_cell_volume 29351.2(18)
_computing_structure_refinement 'SHELXL-97 (Sheldrick, 1997)'
_computing_structure_solution 'SHELXS-97 (Sheldrick, 1990)'
_diffrn_ambient_temperature 296(2)
_diffrn_measured_fraction_theta_full 1.000
_diffrn_measured_fraction_theta_max 1.000
_diffrn_radiation_monochromator graphite
_diffrn_radiation_source 'fine-focus sealed tube'
_diffrn_radiation_type MoK\a
_diffrn_radiation_wavelength 0.71073
_diffrn_reflns_av_R_equivalents 0.0698
_diffrn_reflns_av_sigmaI/netI 0.0904
_diffrn_reflns_limit_h_max 50
_diffrn_reflns_limit_h_min -51
_diffrn_reflns_limit_k_max 51
_diffrn_reflns_limit_k_min -43
_diffrn_reflns_limit_l_max 29
_diffrn_reflns_limit_l_min -29
_diffrn_reflns_number 71268
_diffrn_reflns_theta_full 28.30
_diffrn_reflns_theta_max 28.30
_diffrn_reflns_theta_min 1.04
_exptl_absorpt_coefficient_mu 0.422
_exptl_absorpt_correction_T_max 0.8664
_exptl_absorpt_correction_T_min 0.7860
_exptl_absorpt_correction_type empirical
_exptl_absorpt_process_details Process-auto
_exptl_crystal_colour brown
_exptl_crystal_density_diffrn 0.787
_exptl_crystal_density_method 'not measured'
_exptl_crystal_description needle
_exptl_crystal_F_000 7164
_exptl_crystal_size_max 0.60
_exptl_crystal_size_mid 0.40
_exptl_crystal_size_min 0.35
_platon_squeeze_details
;
The remaining solvent molecules were disordered and assigned as 36 DMF molecules.
per unit cell, which were determined by TGA, elemental analysis and SQUEEZE results. 
The contributions of these disordered solvents to the scattering values have been removed 
by using the PLATON SQUEEZE program. We can see from the SQUEEZE that some 5745 electrons were 
removed from the unit cell, or some 5745/18 = 319 electrons per formula unit. This total includes 21 electrons 
from the hydrogen of the terminal coordinated DMF molecules in the backbone and other electrons (298 e) from 
disordered solvent, approximately 7.5 DMF (300 e) in the channel. From the calculation and
related information (The CHN and TGA), the formula unit should include 7.5 DMF.
Anal. Calcd for C111H153Mn4N23O37: C, 50.86; H, 5.88; N, 12.29 %; found: C, 48.28; H, 5.75; N, 9.63 %.
;
_refine_diff_density_max 0.199
_refine_diff_density_min -0.171
_refine_diff_density_rms 0.032
_refine_ls_abs_structure_details 'Flack H D (1983), Acta Cryst. A39, 876-881'
_refine_ls_abs_structure_Flack 0.001(10)
_refine_ls_extinction_method none
_refine_ls_goodness_of_fit_ref 1.010
_refine_ls_hydrogen_treatment constr
_refine_ls_matrix_type full
_refine_ls_number_parameters 396
_refine_ls_number_reflns 16106
_refine_ls_number_restraints 2
_refine_ls_restrained_S_all 1.010
_refine_ls_R_factor_all 0.0967
_refine_ls_R_factor_gt 0.0445
_refine_ls_shift/su_max 0.003
_refine_ls_shift/su_mean 0.000
_refine_ls_structure_factor_coef Fsqd
_refine_ls_weighting_details 'calc w=1/[\s^2^(Fo^2^)+(0.0146P)^2^+0.0000P] where P=(Fo^2^+2Fc^2^)/3'
_refine_ls_weighting_scheme calc
_refine_ls_wR_factor_gt 0.0680
_refine_ls_wR_factor_ref 0.0730
_reflns_number_gt 8099
_reflns_number_total 16106
_reflns_threshold_expression >2sigma(I)
_cod_data_source_file c4qi00047a2.cif
_cod_data_source_block r3c
_cod_depositor_comments
;
The following automatic conversions were performed:

data item '_symmetry_cell_setting' value 'Hexagonal' was changed to
'hexagonal' in accordance with the
/home/saulius/struct/COD-crude-data/automatic-downloads/DataCite-retrospective/RSC/depositions/lib/dictionaries/cif_core.dic
dictionary named 'cif_core.dic' version 2.4.2 last updated on
2011-04-26.

Automatic conversion script
Id: cif_fix_values 6909 2019-04-08 15:41:33Z antanas 
;
_cod_original_sg_symbol_H-M R3c
_cod_database_code 4348212

loop_
_symmetry_equiv_pos_as_xyz
'x, y, z'
'-y, x-y, z'
'-x+y, -x, z'
'-y, -x, z+1/2'
'-x+y, y, z+1/2'
'x, x-y, z+1/2'
'x+2/3, y+1/3, z+1/3'
'-y+2/3, x-y+1/3, z+1/3'
'-x+y+2/3, -x+1/3, z+1/3'
'-y+2/3, -x+1/3, z+5/6'
'-x+y+2/3, y+1/3, z+5/6'
'x+2/3, x-y+1/3, z+5/6'
'x+1/3, y+2/3, z+2/3'
'-y+1/3, x-y+2/3, z+2/3'
'-x+y+1/3, -x+2/3, z+2/3'
'-y+1/3, -x+2/3, z+7/6'
'-x+y+1/3, y+2/3, z+7/6'
'x+1/3, x-y+2/3, z+7/6'

loop_
_atom_site_label
_atom_site_type_symbol
_atom_site_fract_x
_atom_site_fract_y
_atom_site_fract_z
_atom_site_U_iso_or_equiv
_atom_site_adp_type
_atom_site_occupancy
_atom_site_symmetry_multiplicity
_atom_site_calc_flag
_atom_site_refinement_flags
_atom_site_disorder_assembly
_atom_site_disorder_group
Mn1 Mn 0.663919(12) 0.738238(10) 0.09236(2) 0.05353(11) Uani 1 1 d . A .
Mn2 Mn 0.580007(10) 0.655634(10) 0.033783(18) 0.04768(10) Uani 1 1 d . . .
O1 O 0.52529(6) 0.60539(5) -0.00238(10) 0.0782(6) Uani 1 1 d . . .
O2 O 0.52409(6) 0.62652(6) 0.08970(9) 0.0827(6) Uani 1 1 d . . .
O3 O 0.59691(5) 0.61366(5) 0.08144(8) 0.0680(5) Uani 1 1 d . . .
O4 O 0.62497(5) 0.67512(5) 0.11227(7) 0.0579(5) Uani 1 1 d . . .
O5 O 0.61949(5) 0.66551(5) -0.03724(8) 0.0614(5) Uani 1 1 d . . .
O6 O 0.66455(5) 0.72295(6) 0.00122(9) 0.0789(6) Uani 1 1 d . . .
O7 O 0.57184(6) 0.70428(7) 0.01038(11) 0.0921(7) Uani 1 1 d . . .
O8 O 0.61268(7) 0.74257(7) 0.08365(10) 0.0869(7) Uani 1 1 d . . .
O9 O 0.69746(7) 0.80073(6) 0.06671(11) 0.1141(8) Uani 1 1 d . . .
O10 O 0.71876(6) 0.73930(7) 0.10402(11) 0.1013(7) Uani 1 1 d . . .
O11 O 0.66609(7) 0.75200(7) 0.18628(10) 0.1045(8) Uani 1 1 d . . .
C1 C 0.58846(10) 0.73516(10) 0.04267(18) 0.0763(10) Uani 1 1 d . . .
C2 C 0.57754(8) 0.76614(9) 0.02633(15) 0.0680(8) Uani 1 1 d . . .
C3 C 0.55582(9) 0.76316(9) -0.02636(15) 0.0833(10) Uani 1 1 d . . .
H3 H 0.5478 0.7419 -0.0525 0.100 Uiso 1 1 calc R . .
C4 C 0.54700(9) 0.79271(9) -0.03766(15) 0.0853(10) Uani 1 1 d . . .
H4 H 0.5329 0.7911 -0.0722 0.102 Uiso 1 1 calc R . .
C5 C 0.55818(7) 0.82428(7) -0.00015(13) 0.0532(7) Uani 1 1 d . . .
C6 C 0.57927(8) 0.82658(8) 0.04937(14) 0.0756(9) Uani 1 1 d . . .
H6 H 0.5870 0.8479 0.0752 0.091 Uiso 1 1 calc R . .
C7 C 0.58984(8) 0.79837(9) 0.06319(14) 0.0751(9) Uani 1 1 d . . .
H7 H 0.6051 0.8013 0.0970 0.090 Uiso 1 1 calc R . .
C8 C 0.54660(7) 0.85563(7) -0.01351(14) 0.0639(8) Uani 1 1 d . . .
H8A H 0.5605 0.8698 -0.0494 0.077 Uiso 1 1 calc R . .
H8B H 0.5185 0.8422 -0.0223 0.077 Uiso 1 1 calc R . .
C9 C 0.52654(8) 0.87268(8) 0.07963(15) 0.0748(9) Uani 1 1 d . . .
H9A H 0.5406 0.8855 0.1161 0.090 Uiso 1 1 calc R . .
H9B H 0.5148 0.8444 0.0857 0.090 Uiso 1 1 calc R . .
C10 C 0.49390(8) 0.88152(8) 0.07191(16) 0.0672(8) Uani 1 1 d . . .
C11 C 0.46625(11) 0.87314(10) 0.11464(15) 0.1017(12) Uani 1 1 d . . .
H11 H 0.4681 0.8623 0.1508 0.122 Uiso 1 1 calc R . .
C12 C 0.43518(10) 0.88041(11) 0.10578(19) 0.1085(13) Uani 1 1 d . . .
H12 H 0.4163 0.8735 0.1358 0.130 Uiso 1 1 calc R . .
C13 C 0.43157(9) 0.89675(9) 0.05611(16) 0.0725(9) Uani 1 1 d . . .
C14 C 0.45882(9) 0.90663(9) 0.01050(16) 0.0847(10) Uani 1 1 d . . .
H14 H 0.4568 0.9182 -0.0249 0.102 Uiso 1 1 calc R . .
C15 C 0.48938(9) 0.89857(9) 0.01967(16) 0.0907(10) Uani 1 1 d . . .
H15 H 0.5079 0.9049 -0.0108 0.109 Uiso 1 1 calc R . .
C16 C 0.59075(7) 0.92076(7) 0.03437(14) 0.0502(6) Uani 1 1 d . . .
C17 C 0.59672(7) 0.94909(8) 0.07733(12) 0.0511(7) Uani 1 1 d . . .
H17 H 0.5767 0.9437 0.1049 0.061 Uiso 1 1 calc R . .
C18 C 0.63122(8) 0.98473(8) 0.08010(11) 0.0500(7) Uani 1 1 d . . .
C19 C 0.66093(7) 0.99328(7) 0.03736(12) 0.0509(6) Uani 1 1 d . . .
H19 H 0.6842 1.0177 0.0375 0.061 Uiso 1 1 calc R . .
C20 C 0.65511(7) 0.96520(8) -0.00445(11) 0.0462(6) Uani 1 1 d . . .
C21 C 0.62103(7) 0.92933(7) -0.00570(12) 0.0529(7) Uani 1 1 d . . .
H21 H 0.6182 0.9105 -0.0338 0.064 Uiso 1 1 calc R . .
C22 C 0.50777(9) 0.60240(9) 0.04851(17) 0.0691(8) Uani 1 1 d . . .
C23 C 0.62039(7) 0.64041(8) 0.11588(12) 0.0497(7) Uani 1 1 d . . .
C24 C 0.65286(9) 0.69641(9) -0.03722(13) 0.0558(7) Uani 1 1 d . . .
C25 C 0.66552(17) 0.75709(18) 0.2421(3) 0.105(3) Uiso 0.630(10) 1 d P A 1
C25' C 0.6541(3) 0.7754(3) 0.2043(5) 0.086(5) Uiso 0.370(10) 1 d P A 2
C26 C 0.69455(15) 0.82837(16) 0.0540(3) 0.1617(19) Uiso 1 1 d . . .
C27 C 0.73807(15) 0.74309(13) 0.1468(2) 0.1380(16) Uiso 1 1 d . . .
C28 C 0.67503(13) 0.81033(13) -0.0503(2) 0.1458(15) Uiso 1 1 d . . .
C29 C 0.67797(15) 0.86951(16) -0.0143(2) 0.185(2) Uiso 1 1 d . . .
C30 C 0.7963(3) 0.7611(3) 0.0793(6) 0.411(6) Uiso 1 1 d D . .
C31 C 0.7960(2) 0.7478(2) 0.1936(4) 0.295(4) Uiso 1 1 d . . .
C32 C 0.6434(3) 0.7567(3) 0.3188(5) 0.348(5) Uiso 1 1 d . . .
C33 C 0.6399(3) 0.8042(3) 0.2795(5) 0.388(5) Uiso 1 1 d . . .
N1 N 0.55461(6) 0.88388(6) 0.03299(11) 0.0582(6) Uani 1 1 d . . .
N2 N 0.77441(17) 0.74535(14) 0.1366(3) 0.2103(19) Uiso 1 1 d D . .
N3 N 0.68465(8) 0.83777(9) 0.00176(16) 0.1159(10) Uiso 1 1 d . . .
N4 N 0.64756(8) 0.77773(9) 0.25870(16) 0.1066(9) Uiso 1 1 d . A .

loop_
_atom_site_aniso_label
_atom_site_aniso_U_11
_atom_site_aniso_U_22
_atom_site_aniso_U_33
_atom_site_aniso_U_23
_atom_site_aniso_U_13
_atom_site_aniso_U_12
Mn1 0.0612(3) 0.0485(2) 0.0490(2) -0.0067(2) -0.0053(2) 0.0260(2)
Mn2 0.0425(2) 0.0443(2) 0.0534(2) -0.0033(2) -0.0038(2) 0.01957(19)
O1 0.0592(13) 0.0763(14) 0.0846(17) -0.0066(12) -0.0071(12) 0.0231(11)
O2 0.0637(13) 0.0834(15) 0.0708(15) -0.0182(12) 0.0057(11) 0.0143(12)
O3 0.0781(13) 0.0585(12) 0.0660(13) -0.0041(10) -0.0253(11) 0.0332(11)
O4 0.0561(11) 0.0561(12) 0.0644(13) 0.0003(10) -0.0079(9) 0.0302(10)
O5 0.0597(12) 0.0616(12) 0.0586(12) -0.0034(10) 0.0063(10) 0.0272(10)
O6 0.0860(15) 0.0685(13) 0.0597(14) -0.0144(11) 0.0117(11) 0.0217(12)
O7 0.0883(16) 0.0729(15) 0.129(2) 0.0020(14) 0.0046(14) 0.0511(13)
O8 0.1015(17) 0.1242(18) 0.0806(17) -0.0087(14) -0.0121(13) 0.0907(16)
O9 0.140(2) 0.0576(14) 0.128(2) 0.0019(14) -0.0193(16) 0.0370(14)
O10 0.0742(14) 0.1271(19) 0.0933(17) 0.0007(14) -0.0264(13) 0.0434(13)
O11 0.164(2) 0.1035(17) 0.0516(16) -0.0122(13) -0.0110(14) 0.0714(17)
C1 0.072(2) 0.065(2) 0.105(3) 0.013(2) 0.034(2) 0.044(2)
C2 0.0624(18) 0.068(2) 0.090(2) 0.0080(19) 0.0045(17) 0.0449(17)
C3 0.104(2) 0.069(2) 0.096(3) -0.0153(19) -0.027(2) 0.057(2)
C4 0.106(3) 0.084(2) 0.091(3) -0.022(2) -0.034(2) 0.067(2)
C5 0.0435(16) 0.0506(17) 0.066(2) -0.0008(15) -0.0116(14) 0.0237(14)
C6 0.075(2) 0.072(2) 0.089(3) -0.0094(18) -0.0158(19) 0.0436(18)
C7 0.087(2) 0.077(2) 0.087(3) -0.0136(19) -0.0192(18) 0.0596(19)
C8 0.0470(16) 0.0469(16) 0.100(3) 0.0087(17) -0.0035(16) 0.0250(14)
C9 0.063(2) 0.0613(19) 0.105(3) 0.0195(18) 0.0097(19) 0.0348(17)
C10 0.0494(18) 0.0617(19) 0.084(2) 0.0052(17) 0.0084(18) 0.0227(16)
C11 0.113(3) 0.154(3) 0.074(3) 0.037(2) 0.024(2) 0.094(3)
C12 0.076(2) 0.129(3) 0.141(4) 0.043(3) 0.029(2) 0.067(2)
C13 0.071(2) 0.072(2) 0.084(2) 0.0052(18) 0.009(2) 0.0431(18)
C14 0.074(2) 0.100(2) 0.099(3) 0.026(2) 0.026(2) 0.058(2)
C15 0.079(2) 0.105(3) 0.102(3) 0.027(2) 0.030(2) 0.056(2)
C16 0.0428(16) 0.0402(16) 0.0708(18) 0.0016(14) 0.0025(16) 0.0231(14)
C17 0.0466(17) 0.0548(17) 0.0569(19) 0.0150(15) 0.0083(13) 0.0290(15)
C18 0.0501(17) 0.0612(18) 0.0457(17) 0.0021(14) 0.0006(14) 0.0330(15)
C19 0.0546(17) 0.0455(16) 0.0547(17) 0.0033(14) -0.0027(15) 0.0266(14)
C20 0.0481(16) 0.0499(17) 0.0429(16) 0.0078(14) 0.0085(13) 0.0263(14)
C21 0.0501(17) 0.0483(17) 0.0651(19) 0.0030(14) -0.0012(15) 0.0281(15)
C22 0.070(2) 0.061(2) 0.080(3) 0.0105(19) 0.006(2) 0.0359(19)
C23 0.0412(16) 0.0586(18) 0.0479(18) 0.0102(15) 0.0031(14) 0.0239(15)
C24 0.073(2) 0.061(2) 0.0483(19) -0.0014(16) -0.0007(17) 0.0453(18)
N1 0.0482(14) 0.0549(14) 0.0714(16) -0.0004(13) 0.0062(13) 0.0256(12)

loop_
_atom_type_symbol
_atom_type_description
_atom_type_scat_dispersion_real
_atom_type_scat_dispersion_imag
_atom_type_scat_source
C C 0.0033 0.0016 'International Tables Vol C Tables 4.2.6.8 and 6.1.1.4'
H H 0.0000 0.0000 'International Tables Vol C Tables 4.2.6.8 and 6.1.1.4'
N N 0.0061 0.0033 'International Tables Vol C Tables 4.2.6.8 and 6.1.1.4'
O O 0.0106 0.0060 'International Tables Vol C Tables 4.2.6.8 and 6.1.1.4'
Mn Mn 0.3368 0.7283 'International Tables Vol C Tables 4.2.6.8 and 6.1.1.4'

loop_
_geom_angle_atom_site_label_1
_geom_angle_atom_site_label_2
_geom_angle_atom_site_label_3
_geom_angle
_geom_angle_site_symmetry_1
_geom_angle_site_symmetry_3
O8 Mn1 O6 94.55(8) . .
O8 Mn1 O10 174.76(9) . .
O6 Mn1 O10 88.27(9) . .
O8 Mn1 O11 89.45(10) . .
O6 Mn1 O11 175.77(10) . .
O10 Mn1 O11 87.85(10) . .
O8 Mn1 O9 87.07(9) . .
O6 Mn1 O9 88.74(8) . .
O10 Mn1 O9 88.57(9) . .
O11 Mn1 O9 92.84(9) . .
O8 Mn1 O4 87.49(8) . .
O6 Mn1 O4 88.71(7) . .
O10 Mn1 O4 97.00(7) . .
O11 Mn1 O4 90.10(8) . .
O9 Mn1 O4 173.79(8) . .
O5 Mn2 O7 94.22(8) . .
O5 Mn2 O1 100.46(8) . .
O7 Mn2 O1 101.06(8) . .
O5 Mn2 O2 159.89(8) . .
O7 Mn2 O2 92.63(8) . .
O1 Mn2 O2 59.62(8) . .
O5 Mn2 O3 91.96(7) . .
O7 Mn2 O3 164.49(9) . .
O1 Mn2 O3 91.77(7) . .
O2 Mn2 O3 86.32(7) . .
O5 Mn2 O4 98.27(6) . .
O7 Mn2 O4 108.47(8) . .
O1 Mn2 O4 143.52(7) . .
O2 Mn2 O4 97.44(7) . .
O3 Mn2 O4 56.47(6) . .
O5 Mn2 C22 130.90(10) . .
O7 Mn2 C22 99.18(8) . .
O1 Mn2 C22 30.63(8) . .
O2 Mn2 C22 29.05(8) . .
O3 Mn2 C22 87.39(8) . .
O4 Mn2 C22 121.04(9) . .
C22 O1 Mn2 89.54(18) . .
C22 O2 Mn2 88.44(19) . .
C23 O3 Mn2 92.34(15) . .
C23 O4 Mn1 148.54(15) . .
C23 O4 Mn2 91.04(15) . .
Mn1 O4 Mn2 101.56(7) . .
C24 O5 Mn2 119.17(18) . .
C24 O6 Mn1 147.61(19) . .
C1 O7 Mn2 118.2(2) . .
C1 O8 Mn1 134.0(2) . .
C26 O9 Mn1 143.9(3) . .
C27 O10 Mn1 132.3(3) . .
C25 O11 C25' 62.4(5) . .
C25 O11 Mn1 175.3(3) . .
C25' O11 Mn1 120.0(5) . .
O8 C1 O7 127.4(3) . .
O8 C1 C2 118.5(3) . .
O7 C1 C2 114.1(3) . .
C7 C2 C3 119.5(3) . .
C7 C2 C1 118.6(3) . .
C3 C2 C1 121.9(3) . .
C4 C3 C2 118.1(3) . .
C5 C4 C3 122.7(3) . .
C6 C5 C4 118.0(3) . .
C6 C5 C8 121.2(3) . .
C4 C5 C8 120.8(2) . .
C5 C6 C7 122.7(3) . .
C2 C7 C6 119.1(3) . .
N1 C8 C5 115.9(2) . .
N1 C9 C10 117.7(3) . .
C11 C10 C15 115.4(3) . .
C11 C10 C9 122.3(3) . .
C15 C10 C9 122.3(3) . .
C10 C11 C12 121.5(3) . .
C13 C12 C11 122.2(3) . .
C12 C13 C14 120.0(3) . .
C12 C13 C22 120.8(3) . 2_665
C14 C13 C22 119.2(3) . 2_665
C13 C14 C15 117.1(3) . .
C14 C15 C10 123.8(3) . .
C21 C16 C17 118.0(2) . .
C21 C16 N1 121.6(3) . .
C17 C16 N1 120.3(2) . .
C18 C17 C16 121.8(2) . .
C17 C18 C19 119.0(2) . .
C17 C18 C24 119.6(3) . 16_664
C19 C18 C24 121.3(2) . 16_664
C20 C19 C18 119.0(2) . .
C21 C20 C19 121.4(2) . .
C21 C20 C23 118.7(2) . 11_554
C19 C20 C23 119.9(2) . 11_554
C20 C21 C16 120.7(3) . .
O2 C22 O1 122.1(3) . .
O2 C22 C13 119.9(3) . 3_565
O1 C22 C13 118.0(3) . 3_565
O2 C22 Mn2 62.51(16) . .
O1 C22 Mn2 59.82(15) . .
C13 C22 Mn2 176.2(2) 3_565 .
O3 C23 O4 120.2(2) . .
O3 C23 C20 120.3(2) . 17_544
O4 C23 C20 119.6(2) . 17_544
O6 C24 O5 124.9(3) . .
O6 C24 C18 116.3(3) . 10_664
O5 C24 C18 118.8(3) . 10_664
O11 C25 N4 114.7(5) . .
O11 C25 C32 157.6(6) . .
N4 C25 C32 52.8(4) . .
N4 C25' O11 121.0(9) . .
O9 C26 N3 129.5(5) . .
O10 C27 N2 116.2(5) . .
N4 C32 C25 44.7(4) . .
C9 N1 C16 121.3(2) . .
C9 N1 C8 117.4(2) . .
C16 N1 C8 121.2(2) . .
C27 N2 C30 121.5(7) . .
C27 N2 C31 112.6(6) . .
C30 N2 C31 120.9(7) . .
C26 N3 C29 131.1(4) . .
C26 N3 C28 119.0(4) . .
C29 N3 C28 109.6(4) . .
C25' N4 C33 122.8(8) . .
C25' N4 C25 60.5(5) . .
C33 N4 C25 164.6(6) . .
C25' N4 C32 141.0(7) . .
C33 N4 C32 96.2(6) . .
C25 N4 C32 82.5(5) . .

loop_
_geom_bond_atom_site_label_1
_geom_bond_atom_site_label_2
_geom_bond_distance
_geom_bond_site_symmetry_2
Mn1 O8 2.096(2) .
Mn1 O6 2.121(2) .
Mn1 O10 2.134(2) .
Mn1 O11 2.153(2) .
Mn1 O9 2.188(2) .
Mn1 O4 2.1960(18) .
Mn2 O5 2.1053(18) .
Mn2 O7 2.139(2) .
Mn2 O1 2.2045(18) .
Mn2 O2 2.2630(19) .
Mn2 O3 2.3066(17) .
Mn2 O4 2.3196(16) .
Mn2 C22 2.550(3) .
O1 C22 1.299(3) .
O2 C22 1.239(3) .
O3 C23 1.249(3) .
O4 C23 1.276(3) .
O5 C24 1.256(3) .
O6 C24 1.242(3) .
O7 C1 1.268(4) .
O8 C1 1.240(4) .
O9 C26 1.173(5) .
O10 C27 1.178(5) .
O11 C25 1.262(7) .
O11 C25' 1.280(10) .
C1 C2 1.512(4) .
C2 C7 1.372(4) .
C2 C3 1.418(4) .
C3 C4 1.380(4) .
C4 C5 1.367(3) .
C5 C6 1.352(3) .
C5 C8 1.529(3) .
C6 C7 1.388(3) .
C8 N1 1.429(3) .
C9 N1 1.411(3) .
C9 C10 1.485(4) .
C10 C11 1.351(4) .
C10 C15 1.395(4) .
C11 C12 1.389(4) .
C12 C13 1.320(4) .
C13 C14 1.379(4) .
C13 C22 1.530(4) 2_665
C14 C15 1.391(4) .
C16 C21 1.382(3) .
C16 C17 1.391(3) .
C16 N1 1.424(3) .
C17 C18 1.369(3) .
C18 C19 1.405(3) .
C18 C24 1.514(3) 16_664
C19 C20 1.368(3) .
C20 C21 1.365(3) .
C20 C23 1.511(3) 11_554
C22 C13 1.530(4) 3_565
C23 C20 1.511(3) 17_544
C24 C18 1.514(3) 10_664
C25 N4 1.356(6) .
C25 C32 1.912(12) .
C25' N4 1.253(10) .
C26 N3 1.335(5) .
C27 N2 1.393(5) .
C28 N3 1.493(4) .
C29 N3 1.432(5) .
C30 N2 1.488(10) .
C31 N2 1.501(8) .
C32 N4 1.537(10) .
C33 N4 1.294(10) .

loop_
_platon_squeeze_void_nr
_platon_squeeze_void_average_x
_platon_squeeze_void_average_y
_platon_squeeze_void_average_z
_platon_squeeze_void_volume
_platon_squeeze_void_count_electrons
_platon_squeeze_void_content
1 0.000 0.000 -0.044 5267 1915 ' '
2 0.333 0.667 0.327 5267 1915 ' '
3 0.667 0.333 0.962 5271 1915 ' '
